data_1520527
loop_
_publ_author_name
'Aggarwal, Himanshu'
'Das, Raj Kumar'
'Bhatt, Prashant M.'
'Barbour, Leonard J.'

_publ_section_title
;
 Isolation of a structural intermediate during switching of degree of
 interpenetration in a metal--organic framework
;
_journal_issue 8
_journal_name_full 'Chem. Sci.'
_journal_page_first 4986
_journal_paper_doi 10.1039/C5SC01796C
_journal_volume 6
_journal_year 2015
_chemical_formula_moiety 'C34 H20 Co2 N2 O8'
_chemical_formula_sum 'C34 H20 Co2 N2 O8'
_chemical_formula_weight 702.38
_chemical_name_systematic
; 
 ? 
;
_space_group_IT_number 2
_symmetry_cell_setting triclinic
_symmetry_space_group_name_Hall '-P 1'
_symmetry_space_group_name_H-M 'P -1'
_atom_sites_solution_hydrogens geom
_atom_sites_solution_primary direct
_atom_sites_solution_secondary difmap
_audit_creation_method SHELXL-97
_audit_update_record
;
2015-03-04 deposited with the CCDC.
2015-06-11 downloaded from the CCDC.
;
_cell_angle_alpha 85.0410(10)
_cell_angle_beta 68.0140(10)
_cell_angle_gamma 83.544(2)
_cell_formula_units_Z 2
_cell_length_a 12.9698(12)
_cell_length_b 13.1304(12)
_cell_length_c 13.7579(13)
_cell_measurement_reflns_used 9992
_cell_measurement_temperature 100(2)
_cell_measurement_theta_max 28.33
_cell_measurement_theta_min 2.18
_cell_volume 2156.3(3)
_computing_cell_refinement 'SAINT (Bruker, 2009)'
_computing_data_reduction SAINT
_computing_molecular_graphics 'X-Seed (Barbour 2001)'
_computing_structure_refinement 'SHELXL-97 (Sheldrick, 1997)'
_computing_structure_solution 'SHELXS-97 (Sheldrick, 1990)'
_diffrn_ambient_temperature 100(2)
_diffrn_measured_fraction_theta_full 0.999
_diffrn_measured_fraction_theta_max 0.992
_diffrn_measurement_device_type 'CCD area detector'
_diffrn_measurement_method 'phi and omega scans'
_diffrn_radiation_monochromator graphite
_diffrn_radiation_source 'fine-focus sealed tube'
_diffrn_radiation_type MoK\a
_diffrn_radiation_wavelength 0.71073
_diffrn_reflns_av_R_equivalents 0.0381
_diffrn_reflns_av_sigmaI/netI 0.0303
_diffrn_reflns_limit_h_max 17
_diffrn_reflns_limit_h_min -17
_diffrn_reflns_limit_k_max 17
_diffrn_reflns_limit_k_min -17
_diffrn_reflns_limit_l_max 18
_diffrn_reflns_limit_l_min -18
_diffrn_reflns_number 54070
_diffrn_reflns_theta_full 26.00
_diffrn_reflns_theta_max 28.36
_diffrn_reflns_theta_min 1.56
_exptl_absorpt_coefficient_mu 0.809
_exptl_absorpt_correction_T_max 0.9684
_exptl_absorpt_correction_T_min 0.8549
_exptl_absorpt_correction_type multi-scan
_exptl_absorpt_process_details SADABS
_exptl_crystal_colour pink
_exptl_crystal_density_diffrn 1.082
_exptl_crystal_density_method 'not measured'
_exptl_crystal_description block
_exptl_crystal_F_000 712
_exptl_crystal_size_max 0.20
_exptl_crystal_size_mid 0.12
_exptl_crystal_size_min 0.04
_platon_squeeze_details
;
;
_refine_diff_density_max 1.263
_refine_diff_density_min -1.068
_refine_diff_density_rms 0.067
_refine_ls_extinction_method none
_refine_ls_goodness_of_fit_ref 1.096
_refine_ls_hydrogen_treatment mixed
_refine_ls_matrix_type full
_refine_ls_number_parameters 458
_refine_ls_number_reflns 10710
_refine_ls_number_restraints 20
_refine_ls_restrained_S_all 1.095
_refine_ls_R_factor_all 0.0487
_refine_ls_R_factor_gt 0.0391
_refine_ls_shift/su_max 0.001
_refine_ls_shift/su_mean 0.000
_refine_ls_structure_factor_coef Fsqd
_refine_ls_weighting_details 'calc w=1/[\s^2^(Fo^2^)+(0.0464P)^2^+1.2397P] where P=(Fo^2^+2Fc^2^)/3'
_refine_ls_weighting_scheme calc
_refine_ls_wR_factor_gt 0.0989
_refine_ls_wR_factor_ref 0.1023
_reflns_number_gt 8589
_reflns_number_total 10710
_reflns_threshold_expression >2sigma(I)
_cod_data_source_file c5sc01796c2.cif
_cod_data_source_block LJB_2fa_2
_cod_depositor_comments
;
The following automatic conversions were performed:

'_symmetry_cell_setting' value 'Triclinic' changed to 'triclinic'
according to
/usr/data/users/saulius/crontab/automatic-downloads/rss-feeds/RSC/lib/dictionaries/cif_core.dic
dictionary named 'cif_core.dic' version 2.4.2 from 2011-04-26.

Automatic conversion script
Id: cif_fix_values 3271 2015-04-21 07:52:19Z andrius 

 Adding full bibliography for 1520525--1520530.cif.
;
_cod_original_sg_symbol_H-M P-1
_cod_database_code 1520527

loop_
_symmetry_equiv_pos_as_xyz
'x, y, z'
'-x, -y, -z'

loop_
_atom_site_label
_atom_site_type_symbol
_atom_site_fract_x
_atom_site_fract_y
_atom_site_fract_z
_atom_site_U_iso_or_equiv
_atom_site_adp_type
_atom_site_occupancy
_atom_site_symmetry_multiplicity
_atom_site_calc_flag
_atom_site_refinement_flags
_atom_site_disorder_group
Co1 Co 0.79124(2) 0.681164(17) 0.832724(17) 0.01157(7) Uani 1 1 d . .
O1 O 0.96618(12) 0.67064(11) 0.76889(11) 0.0237(3) Uani 1 1 d . .
C1 C 1.04521(16) 0.66768(14) 0.68022(14) 0.0172(4) Uani 1 1 d . .
Co2 Co 0.86896(2) 0.673244(16) 0.616806(17) 0.01097(7) Uani 1 1 d . .
O2 O 1.03324(11) 0.66116(10) 0.59427(10) 0.0183(3) Uani 1 1 d . .
C2 C 1.16130(16) 0.67228(15) 0.67826(15) 0.0202(4) Uani 1 1 d . .
O3 O 1.62630(12) 0.69311(12) 0.85660(12) 0.0279(3) Uani 1 1 d . .
C3 C 1.25462(19) 0.6586(2) 0.58404(17) 0.0404(6) Uani 1 1 d . .
H3 H 1.2440 0.6475 0.5212 0.048 Uiso 1 1 calc R .
O4 O 1.69543(12) 0.68796(11) 0.68150(12) 0.0263(3) Uani 1 1 d . .
C4 C 1.3601(2) 0.6612(3) 0.58283(18) 0.0483(8) Uani 1 1 d . .
H4 H 1.4222 0.6510 0.5192 0.058 Uiso 1 1 calc R .
O5 O 0.79826(13) 0.83328(10) 0.80080(10) 0.0211(3) Uani 1 1 d . .
C5 C 1.37795(17) 0.67872(18) 0.67509(15) 0.0266(5) Uani 1 1 d . .
O6 O 0.86108(12) 0.82715(9) 0.62546(10) 0.0173(3) Uani 1 1 d . .
C6 C 1.28365(16) 0.69352(15) 0.76982(14) 0.0181(4) Uani 1 1 d . .
O7 O 0.80129(13) 1.52685(10) 0.82530(10) 0.0220(3) Uani 1 1 d . .
C7 C 1.17570(16) 0.68938(15) 0.76875(14) 0.0186(4) Uani 1 1 d . .
H7 H 1.1124 0.6986 0.8317 0.022 Uiso 1 1 calc R .
O8 O 0.85834(12) 1.52110(9) 0.65054(10) 0.0171(3) Uani 1 1 d . .
C8 C 1.30065(18) 0.71121(18) 0.86192(16) 0.0265(4) Uani 1 1 d . .
H8 H 1.2380 0.7235 0.9248 0.032 Uiso 1 1 calc R .
C9 C 1.40621(18) 0.71094(17) 0.86239(16) 0.0260(4) Uani 1 1 d . .
H9 H 1.4164 0.7213 0.9256 0.031 Uiso 1 1 calc R .
C10 C 1.50019(16) 0.69513(15) 0.76845(15) 0.0206(4) Uani 1 1 d . .
C11 C 1.48579(17) 0.68025(18) 0.67781(16) 0.0280(5) Uani 1 1 d . .
H11 H 1.5494 0.6707 0.6151 0.034 Uiso 1 1 calc R .
C12 C 1.61538(17) 0.69215(14) 0.76911(16) 0.0212(4) Uani 1 1 d . .
C13 C 0.83004(16) 0.87448(13) 0.70927(14) 0.0157(4) Uani 1 1 d . .
C14 C 0.83284(16) 0.98906(13) 0.69836(14) 0.0162(4) Uani 1 1 d . .
C15 C 0.86412(18) 1.03918(14) 0.59803(14) 0.0207(4) Uani 1 1 d . .
H15 H 0.8820 1.0003 0.5378 0.025 Uiso 1 1 calc R .
C16 C 0.86893(19) 1.14289(14) 0.58664(14) 0.0224(4) Uani 1 1 d . .
H16 H 0.8901 1.1756 0.5185 0.027 Uiso 1 1 calc R .
C17 C 0.84268(16) 1.20243(13) 0.67518(13) 0.0149(3) Uani 1 1 d . .
C18 C 0.8105(2) 1.15221(14) 0.77612(15) 0.0293(5) Uani 1 1 d . .
C19 C 0.8055(2) 1.04402(15) 0.78539(16) 0.0318(5) Uani 1 1 d . .
H19 H 0.7829 1.0098 0.8528 0.038 Uiso 1 1 calc R .
C20 C 0.7841(3) 1.21135(17) 0.86515(18) 0.0580(10) Uani 1 1 d . .
H20 H 0.7627 1.1786 0.9333 0.070 Uiso 1 1 calc R .
C21 C 0.7892(2) 1.31598(15) 0.85329(16) 0.0317(4) Uani 1 1 d . .
H21 H 0.7697 1.3550 0.9136 0.038 Uiso 1 1 calc R .
C22 C 0.8232(2) 1.36602(15) 0.75294(15) 0.0317(4) Uani 1 1 d . .
C23 C 0.84761(15) 1.31030(13) 0.66586(14) 0.0150(3) Uani 1 1 d . .
H23 H 0.8681 1.3445 0.5985 0.018 Uiso 1 1 calc R .
C24 C 0.82809(17) 1.47972(13) 0.74182(14) 0.0172(4) Uani 1 1 d . .
N1B N 0.8591(5) 0.6858(9) 0.4670(11) 0.008 Uiso 0.287(6) 1 d PD 2
C27B C 0.8420(6) 0.6827(9) 0.2699(9) 0.005 Uiso 0.287(6) 1 d PD 2
C30B C 0.8429(5) 0.6821(9) 0.1661(9) 0.016 Uiso 0.337(5) 1 d PD 2
C29B C 0.9032(5) 0.6012(7) 0.4054(7) 0.005 Uiso 0.287(6) 1 d PD 2
H29B H 0.9397 0.5432 0.4292 0.006 Uiso 0.287(6) 1 calc PR 2
C28B C 0.8924(6) 0.6033(6) 0.3064(6) 0.010 Uiso 0.287(6) 1 d PD 2
H28B H 0.9226 0.5455 0.2644 0.013 Uiso 0.287(6) 1 calc PR 2
C25B C 0.8114(9) 0.7612(7) 0.4348(7) 0.024 Uiso 0.287(6) 1 d PD 2
H25B H 0.7819 0.8182 0.4781 0.028 Uiso 0.287(6) 1 calc PR 2
C26B C 0.7997(10) 0.7655(7) 0.3389(8) 0.030 Uiso 0.287(6) 1 d PD 2
H26B H 0.7625 0.8250 0.3183 0.036 Uiso 0.287(6) 1 calc PR 2
C32B C 0.7688(6) 0.7580(7) 0.0364(9) 0.014 Uiso 0.337(5) 1 d PD 2
H32B H 0.7291 0.8138 0.0132 0.016 Uiso 0.337(5) 1 calc PR 2
C31B C 0.7833(6) 0.7655(8) 0.1299(9) 0.021 Uiso 0.337(5) 1 d PD 2
H31B H 0.7541 0.8249 0.1696 0.025 Uiso 0.337(5) 1 calc PR 2
C33B C 0.8626(5) 0.5993(5) 0.0092(5) 0.019 Uiso 0.337(5) 1 d PD 2
H33B H 0.8901 0.5416 -0.0333 0.023 Uiso 0.337(5) 1 calc PR 2
C34B C 0.8825(5) 0.5979(5) 0.1021(5) 0.019 Uiso 0.337(5) 1 d PD 2
H34B H 0.9227 0.5402 0.1219 0.023 Uiso 0.337(5) 1 calc PR 2
N2B N 0.8070(8) 0.6777(12) -0.0227(13) 0.045 Uiso 0.337(5) 1 d PD 2
C26A C 0.8694(3) 0.7678(3) 0.3075(3) 0.0245(7) Uani 0.537(4) 1 d PD 1
H26A H 0.8721 0.8309 0.2676 0.029 Uiso 0.537(4) 1 calc PR 1
C25A C 0.8782(3) 0.7633(3) 0.4054(3) 0.0210(9) Uani 0.537(4) 1 d PD 1
H25A H 0.8870 0.8246 0.4322 0.025 Uiso 0.537(4) 1 calc PR 1
C33A C 0.8074(4) 0.5926(4) 0.0351(4) 0.0288(14) Uani 0.543(6) 1 d PD 1
H33A H 0.8074 0.5296 0.0059 0.035 Uiso 0.543(6) 1 calc PR 1
C34A C 0.8208(5) 0.5887(3) 0.1296(3) 0.0271(9) Uani 0.543(6) 1 d PD 1
H34A H 0.8297 0.5246 0.1645 0.032 Uiso 0.543(6) 1 calc PR 1
C28A C 0.8530(4) 0.5888(4) 0.3275(3) 0.0245(7) Uani 0.537(4) 1 d PD 1
H28A H 0.8441 0.5270 0.3014 0.029 Uiso 0.537(4) 1 calc PR 1
C29A C 0.8622(3) 0.5882(3) 0.4256(4) 0.0229(10) Uani 0.537(4) 1 d PD 1
H29A H 0.8595 0.5249 0.4652 0.027 Uiso 0.537(4) 1 calc PR 1
C32A C 0.7949(4) 0.7684(4) 0.0259(5) 0.0254(14) Uani 0.543(6) 1 d PD 1
H32A H 0.7859 0.8318 -0.0102 0.031 Uiso 0.543(6) 1 calc PR 1
C31A C 0.8081(4) 0.7700(5) 0.1208(5) 0.0271(9) Uani 0.543(6) 1 d PD 1
H31A H 0.8079 0.8337 0.1487 0.032 Uiso 0.543(6) 1 calc PR 1
C30A C 0.8212(3) 0.6810(7) 0.1743(8) 0.0271(9) Uani 0.543(6) 1 d PD 1
C27A C 0.8567(3) 0.6779(6) 0.2701(5) 0.0245(7) Uani 0.537(4) 1 d PD 1
N1A N 0.8745(2) 0.6719(3) 0.4657(5) 0.0109(9) Uani 0.537(4) 1 d PD 1
N2A N 0.7944(2) 0.6798(3) -0.0180(3) 0.0012(6) Uiso 0.543(6) 1 d PD 1
C26C C 0.7646(6) 0.7551(6) 0.3554(6) 0.001 Uiso 0.177(6) 1 d PD 3
H26C H 0.7203 0.8103 0.3370 0.001 Uiso 0.177(6) 1 calc PR 3
C25C C 0.7796(7) 0.7508(6) 0.4497(7) 0.001 Uiso 0.177(6) 1 d PD 3
H25C H 0.7440 0.8051 0.4953 0.001 Uiso 0.177(6) 1 calc PR 3
C32C C 0.8673(6) 0.7533(10) -0.0061(11) 0.014 Uiso 0.121(3) 1 d PD 3
H32C H 0.8994 0.8047 -0.0584 0.016 Uiso 0.121(3) 1 calc PR 3
C31C C 0.8751(10) 0.7554(11) 0.0933(12) 0.016 Uiso 0.121(3) 1 d PD 3
H31C H 0.9114 0.8067 0.1097 0.019 Uiso 0.121(3) 1 calc PR 3
C29C C 0.8884(14) 0.6022(17) 0.418(2) 0.016 Uiso 0.177(6) 1 d PD 3
H29C H 0.9312 0.5499 0.4426 0.019 Uiso 0.177(6) 1 calc PR 3
C33C C 0.7678(11) 0.6036(14) 0.0503(15) 0.001 Uiso 0.121(3) 1 d PD 3
H33C H 0.7314 0.5522 0.0343 0.002 Uiso 0.121(3) 1 calc PR 3
C34C C 0.7755(9) 0.6054(9) 0.1515(11) 0.003 Uiso 0.121(3) 1 d PD 3
H34C H 0.7432 0.5536 0.2033 0.003 Uiso 0.121(3) 1 calc PR 3
C28C C 0.8862(10) 0.5893(12) 0.3217(12) 0.009 Uiso 0.177(6) 1 d PD 3
H28C H 0.9242 0.5325 0.2806 0.011 Uiso 0.177(6) 1 calc PR 3
N2C N 0.8191(10) 0.6853(12) -0.0275(13) 0.003 Uiso 0.121(3) 1 d PD 3
C30C C 0.8209(14) 0.6693(19) 0.174(3) 0.016 Uiso 0.121(3) 1 d PD 3
C27C C 0.8173(8) 0.6742(7) 0.2867(8) 0.001 Uiso 0.177(6) 1 d PD 3
N1C N 0.8403(8) 0.6761(9) 0.4823(9) 0.001 Uiso 0.177(6) 1 d PD 3

loop_
_atom_site_aniso_label
_atom_site_aniso_U_11
_atom_site_aniso_U_22
_atom_site_aniso_U_33
_atom_site_aniso_U_23
_atom_site_aniso_U_13
_atom_site_aniso_U_12
Co1 0.02031(14) 0.00849(11) 0.00967(12) -0.00056(8) -0.00966(10) -0.00175(9)
O1 0.0182(7) 0.0332(8) 0.0195(7) -0.0007(6) -0.0072(6) -0.0013(6)
C1 0.0199(9) 0.0151(8) 0.0178(9) 0.0007(7) -0.0092(7) 0.0003(7)
Co2 0.01904(13) 0.00779(11) 0.00945(11) -0.00046(8) -0.00895(10) -0.00165(9)
O2 0.0212(7) 0.0201(7) 0.0179(6) -0.0002(5) -0.0124(5) -0.0017(5)
C2 0.0204(10) 0.0266(10) 0.0168(9) -0.0014(7) -0.0107(8) -0.0003(8)
O3 0.0253(8) 0.0329(8) 0.0323(8) 0.0017(6) -0.0188(7) -0.0040(6)
C3 0.0233(11) 0.086(2) 0.0143(10) -0.0126(11) -0.0084(9) -0.0022(12)
O4 0.0190(7) 0.0258(7) 0.0346(8) -0.0009(6) -0.0107(6) -0.0019(6)
C4 0.0213(12) 0.107(3) 0.0159(11) -0.0179(13) -0.0044(9) -0.0014(13)
O5 0.0406(9) 0.0110(6) 0.0149(6) -0.0008(5) -0.0136(6) -0.0030(6)
C5 0.0190(10) 0.0462(13) 0.0151(9) -0.0029(9) -0.0067(8) -0.0020(9)
O6 0.0313(8) 0.0088(6) 0.0149(6) -0.0022(5) -0.0117(6) -0.0024(5)
C6 0.0180(9) 0.0219(9) 0.0150(9) -0.0018(7) -0.0070(7) -0.0002(7)
O7 0.0454(9) 0.0096(6) 0.0149(6) -0.0020(5) -0.0148(6) -0.0040(6)
C7 0.0179(9) 0.0240(9) 0.0126(8) -0.0023(7) -0.0044(7) -0.0006(7)
O8 0.0306(7) 0.0092(6) 0.0144(6) 0.0006(5) -0.0116(6) -0.0030(5)
C8 0.0211(10) 0.0442(13) 0.0151(9) -0.0060(9) -0.0070(8) -0.0014(9)
C9 0.0252(11) 0.0379(12) 0.0191(10) -0.0027(8) -0.0120(8) -0.0051(9)
C10 0.0189(10) 0.0227(10) 0.0217(9) 0.0005(7) -0.0094(8) -0.0024(7)
C11 0.0165(10) 0.0467(13) 0.0194(10) -0.0031(9) -0.0053(8) -0.0013(9)
C12 0.0220(10) 0.0164(9) 0.0302(10) 0.0020(8) -0.0157(9) -0.0033(7)
C13 0.0252(10) 0.0096(8) 0.0160(8) -0.0006(6) -0.0118(7) -0.0021(7)
C14 0.0275(10) 0.0086(8) 0.0145(8) -0.0004(6) -0.0103(7) -0.0013(7)
C15 0.0361(11) 0.0135(8) 0.0124(8) -0.0033(7) -0.0080(8) -0.0029(8)
C16 0.0428(12) 0.0125(9) 0.0114(8) 0.0006(7) -0.0086(8) -0.0065(8)
C17 0.0227(9) 0.0111(8) 0.0126(8) -0.0011(6) -0.0084(7) -0.0023(7)
C18 0.0655(16) 0.0087(9) 0.0140(9) -0.0007(7) -0.0141(10) -0.0061(9)
C19 0.0729(17) 0.0103(9) 0.0139(9) 0.0015(7) -0.0177(10) -0.0067(10)
C20 0.146(3) 0.0133(10) 0.0134(10) 0.0019(8) -0.0259(15) -0.0141(14)
C21 0.0712(12) 0.0116(6) 0.0128(7) -0.0011(5) -0.0153(7) -0.0062(7)
C22 0.0712(12) 0.0116(6) 0.0128(7) -0.0011(5) -0.0153(7) -0.0062(7)
C23 0.0221(9) 0.0116(8) 0.0114(8) 0.0007(6) -0.0064(7) -0.0022(7)
C24 0.0281(10) 0.0126(8) 0.0144(8) -0.0020(6) -0.0115(8) -0.0016(7)
C26A 0.0444(18) 0.0191(11) 0.0193(12) -0.0009(9) -0.0223(13) -0.0026(12)
C25A 0.038(3) 0.0151(16) 0.0163(17) -0.0009(13) -0.0173(18) -0.0026(16)
C33A 0.058(4) 0.018(2) 0.026(3) 0.0012(18) -0.033(3) -0.006(3)
C34A 0.062(3) 0.0133(12) 0.0184(16) -0.0011(10) -0.0290(18) -0.0012(14)
C28A 0.0444(18) 0.0191(11) 0.0193(12) -0.0009(9) -0.0223(13) -0.0026(12)
C29A 0.045(3) 0.0120(19) 0.020(2) 0.0062(15) -0.019(2) -0.0138(17)
C32A 0.060(4) 0.0105(19) 0.018(3) 0.0017(16) -0.028(3) -0.010(2)
C31A 0.062(3) 0.0133(12) 0.0184(16) -0.0011(10) -0.0290(18) -0.0012(14)
C30A 0.062(3) 0.0133(12) 0.0184(16) -0.0011(10) -0.0290(18) -0.0012(14)
C27A 0.0444(18) 0.0191(11) 0.0193(12) -0.0009(9) -0.0223(13) -0.0026(12)
N1A 0.0103(17) 0.008(2) 0.0132(17) -0.0003(15) -0.0053(17) 0.0068(14)

loop_
_atom_type_symbol
_atom_type_description
_atom_type_scat_dispersion_real
_atom_type_scat_dispersion_imag
_atom_type_scat_source
C C 0.0033 0.0016 'International Tables Vol C Tables 4.2.6.8 and 6.1.1.4'
H H 0.0000 0.0000 'International Tables Vol C Tables 4.2.6.8 and 6.1.1.4'
N N 0.0061 0.0033 'International Tables Vol C Tables 4.2.6.8 and 6.1.1.4'
O O 0.0106 0.0060 'International Tables Vol C Tables 4.2.6.8 and 6.1.1.4'
Co Co 0.3494 0.9721 'International Tables Vol C Tables 4.2.6.8 and 6.1.1.4'

loop_
_geom_angle_atom_site_label_1
_geom_angle_atom_site_label_2
_geom_angle_atom_site_label_3
_geom_angle
_geom_angle_site_symmetry_1
_geom_angle_site_symmetry_3
O5 Co1 O7 165.65(5) . 1_545
O5 Co1 O3 91.28(6) . 1_455
O7 Co1 O3 91.42(6) 1_545 1_455
O5 Co1 N2A 96.99(11) . 1_556
O7 Co1 N2A 96.01(11) 1_545 1_556
O3 Co1 N2A 104.13(8) 1_455 1_556
O5 Co1 N2B 97.2(4) . 1_556
O7 Co1 N2B 95.3(4) 1_545 1_556
O3 Co1 N2B 108.3(3) 1_455 1_556
N2A Co1 N2B 4.2(3) 1_556 1_556
O5 Co1 N2C 93.9(4) . 1_556
O7 Co1 N2C 98.1(4) 1_545 1_556
O3 Co1 N2C 112.3(3) 1_455 1_556
N2A Co1 N2C 8.6(4) 1_556 1_556
N2B Co1 N2C 5.0(5) 1_556 1_556
O5 Co1 O1 86.26(6) . .
O7 Co1 O1 87.68(6) 1_545 .
O3 Co1 O1 165.80(6) 1_455 .
N2A Co1 O1 90.06(8) 1_556 .
N2B Co1 O1 85.9(3) 1_556 .
N2C Co1 O1 81.9(3) 1_556 .
O5 Co1 Co2 83.41(4) . .
O7 Co1 Co2 82.28(4) 1_545 .
O3 Co1 Co2 96.61(4) 1_455 .
N2A Co1 Co2 159.23(8) 1_556 .
N2B Co1 Co2 155.0(3) 1_556 .
N2C Co1 Co2 151.1(3) 1_556 .
O1 Co1 Co2 69.22(4) . .
C1 O1 Co1 139.56(12) . .
O2 C1 O1 124.67(18) . .
O2 C1 C2 118.14(17) . .
O1 C1 C2 117.19(16) . .
N1C Co2 O8 96.3(3) . 1_545
N1C Co2 O6 96.5(3) . .
O8 Co2 O6 164.57(5) 1_545 .
N1C Co2 O2 113.3(3) . .
O8 Co2 O2 92.29(5) 1_545 .
O6 Co2 O2 90.53(5) . .
N1C Co2 N1A 11.7(3) . .
O8 Co2 N1A 96.59(13) 1_545 .
O6 Co2 N1A 97.68(13) . .
O2 Co2 N1A 101.68(9) . .
N1C Co2 O4 82.0(3) . 1_455
O8 Co2 O4 86.49(6) 1_545 1_455
O6 Co2 O4 86.79(6) . 1_455
O2 Co2 O4 164.68(6) . 1_455
N1A Co2 O4 93.63(9) . 1_455
N1C Co2 N1B 7.7(3) . .
O8 Co2 N1B 100.8(3) 1_545 .
O6 Co2 N1B 92.9(3) . .
O2 Co2 N1B 106.70(18) . .
N1A Co2 N1B 6.8(3) . .
O4 Co2 N1B 88.51(19) 1_455 .
N1C Co2 Co1 150.5(3) . .
O8 Co2 Co1 82.82(4) 1_545 .
O6 Co2 Co1 81.80(4) . .
O2 Co2 Co1 96.15(4) . .
N1A Co2 Co1 162.17(8) . .
O4 Co2 Co1 68.54(4) 1_455 .
N1B Co2 Co1 156.6(2) . .
C1 O2 Co2 110.06(12) . .
C7 C2 C3 120.26(18) . .
C7 C2 C1 119.33(17) . .
C3 C2 C1 120.41(17) . .
C12 O3 Co1 109.02(13) . 1_655
C4 C3 C2 120.3(2) . .
C12 O4 Co2 141.16(13) . 1_655
C3 C4 C5 120.9(2) . .
C13 O5 Co1 124.02(12) . .
C4 C5 C11 122.8(2) . .
C4 C5 C6 118.71(19) . .
C11 C5 C6 118.50(18) . .
C13 O6 Co2 125.40(11) . .
C8 C6 C7 121.87(18) . .
C8 C6 C5 119.10(18) . .
C7 C6 C5 119.03(17) . .
C24 O7 Co1 124.93(12) . 1_565
C2 C7 C6 120.80(18) . .
C24 O8 Co2 124.67(12) . 1_565
C9 C8 C6 121.03(19) . .
C8 C9 C10 119.92(18) . .
C11 C10 C9 120.11(18) . .
C11 C10 C12 119.75(18) . .
C9 C10 C12 120.12(18) . .
C10 C11 C5 121.31(19) . .
O4 C12 O3 124.59(18) . .
O4 C12 C10 117.19(17) . .
O3 C12 C10 118.22(18) . .
O5 C13 O6 125.38(16) . .
O5 C13 C14 117.62(15) . .
O6 C13 C14 117.00(15) . .
C19 C14 C15 120.29(16) . .
C19 C14 C13 119.87(16) . .
C15 C14 C13 119.84(16) . .
C16 C15 C14 120.57(17) . .
C15 C16 C17 120.77(17) . .
C16 C17 C18 118.71(16) . .
C16 C17 C23 122.11(16) . .
C18 C17 C23 119.19(16) . .
C17 C18 C20 119.02(18) . .
C17 C18 C19 119.14(17) . .
C20 C18 C19 121.84(18) . .
C14 C19 C18 120.52(18) . .
C21 C20 C18 120.26(19) . .
C20 C21 C22 120.91(19) . .
C23 C22 C21 119.69(18) . .
C23 C22 C24 120.22(17) . .
C21 C22 C24 120.04(17) . .
C22 C23 C17 120.90(16) . .
O8 C24 O7 125.16(16) . .
O8 C24 C22 117.76(16) . .
O7 C24 C22 117.08(16) . .
C25B N1B C29B 120.0(13) . .
C25B N1B Co2 123.5(11) . .
C29B N1B Co2 116.4(8) . .
C28B C27B C30B 119.1(10) . .
C28B C27B C26B 114.3(10) . .
C30B C27B C26B 126.4(9) . .
C34B C30B C27B 124.4(9) . .
C34B C30B C31B 116.3(12) . .
C27B C30B C31B 118.4(12) . .
N1B C29B C28B 118.6(10) . .
C27B C28B C29B 122.8(10) . .
N1B C25B C26B 122.7(11) . .
C25B C26B C27B 121.6(9) . .
N2B C32B C31B 123.9(12) . .
C32B C31B C30B 118.8(11) . .
N2B C33B C34B 123.0(10) . .
C33B C34B C30B 119.6(7) . .
C32B N2B C33B 118.5(15) . .
C32B N2B Co1 120.0(12) . 1_554
C33B N2B Co1 121.4(11) . 1_554
C27A C26A C25A 117.9(4) . .
C26A C25A N1A 122.3(4) . .
N2A C33A C34A 123.6(4) . .
C33A C34A C30A 119.1(6) . .
C27A C28A C29A 119.4(5) . .
N1A C29A C28A 122.8(5) . .
N2A C32A C31A 122.6(5) . .
C30A C31A C32A 120.3(7) . .
C31A C30A C34A 117.6(9) . .
C31A C30A C27A 122.0(8) . .
C34A C30A C27A 119.5(7) . .
C28A C27A C26A 120.5(6) . .
C28A C27A C30A 118.0(7) . .
C26A C27A C30A 120.2(6) . .
C29A N1A C25A 117.0(6) . .
C29A N1A Co2 122.3(4) . .
C25A N1A Co2 120.2(4) . .
C33A N2A C32A 116.8(5) . .
C33A N2A Co1 122.0(3) . 1_554
C32A N2A Co1 120.9(3) . 1_554
C25C C26C C27C 117.8(8) . .
N1C C25C C26C 125.3(9) . .
N2C C32C C31C 122.0(14) . .
C32C C31C C30C 115.7(18) . .
N1C C29C C28C 129(2) . .
C34C C33C N2C 116.7(16) . .
C30C C34C C33C 123(2) . .
C29C C28C C27C 113.4(16) . .
C32C N2C C33C 121.5(17) . .
C32C N2C Co1 125.3(13) . 1_554
C33C N2C Co1 113.0(13) . 1_554
C34C C30C C31C 121(3) . .
C34C C30C C27C 121(2) . .
C31C C30C C27C 118(2) . .
C26C C27C C28C 117.9(10) . .
C26C C27C C30C 126.1(10) . .
C28C C27C C30C 115.7(11) . .
C29C N1C C25C 116.3(17) . .
C29C N1C Co2 118.2(16) . .
C25C N1C Co2 125.4(9) . .

loop_
_geom_bond_atom_site_label_1
_geom_bond_atom_site_label_2
_geom_bond_distance
_geom_bond_site_symmetry_2
Co1 O5 2.0124(13) .
Co1 O7 2.0246(13) 1_545
Co1 O3 2.0288(15) 1_455
Co1 N2A 2.068(4) 1_556
Co1 N2B 2.071(19) 1_556
Co1 N2C 2.091(18) 1_556
Co1 O1 2.0969(14) .
Co1 Co2 2.7639(4) .
O1 C1 1.266(2) .
C1 O2 1.260(2) .
C1 C2 1.504(3) .
Co2 N1C 2.015(12) .
Co2 O8 2.0196(12) 1_545
Co2 O6 2.0234(12) .
Co2 O2 2.0246(13) .
Co2 N1A 2.055(7) .
Co2 O4 2.0801(15) 1_455
Co2 N1B 2.104(15) .
C2 C7 1.366(3) .
C2 C3 1.412(3) .
O3 C12 1.265(2) .
O3 Co1 2.0289(15) 1_655
C3 C4 1.366(3) .
O4 C12 1.263(3) .
O4 Co2 2.0802(15) 1_655
C4 C5 1.415(3) .
O5 C13 1.262(2) .
C5 C11 1.416(3) .
C5 C6 1.424(3) .
O6 C13 1.264(2) .
C6 C8 1.407(3) .
C6 C7 1.413(3) .
O7 C24 1.264(2) .
O7 Co1 2.0246(13) 1_565
O8 C24 1.260(2) .
O8 Co2 2.0196(12) 1_565
C8 C9 1.371(3) .
C9 C10 1.417(3) .
C10 C11 1.361(3) .
C10 C12 1.493(3) .
C13 C14 1.502(2) .
C14 C19 1.362(3) .
C14 C15 1.410(2) .
C15 C16 1.363(3) .
C16 C17 1.416(2) .
C17 C18 1.417(2) .
C17 C23 1.418(2) .
C18 C20 1.418(3) .
C18 C19 1.422(3) .
C20 C21 1.376(3) .
C21 C22 1.409(3) .
C22 C23 1.373(3) .
C22 C24 1.494(3) .
N1B C25B 1.244(14) .
N1B C29B 1.392(17) .
C27B C28B 1.330(12) .
C27B C30B 1.425(18) .
C27B C26B 1.428(15) .
C30B C34B 1.401(13) .
C30B C31B 1.431(19) .
C29B C28B 1.418(13) .
C25B C26B 1.380(12) .
C32B N2B 1.32(2) .
C32B C31B 1.380(17) .
C33B N2B 1.328(18) .
C33B C34B 1.394(9) .
N2B Co1 2.071(19) 1_554
C26A C27A 1.377(9) .
C26A C25A 1.389(5) .
C25A N1A 1.393(6) .
C33A N2A 1.334(6) .
C33A C34A 1.370(6) .
C34A C30A 1.406(11) .
C28A C27A 1.349(9) .
C28A C29A 1.399(7) .
C29A N1A 1.322(7) .
C32A N2A 1.358(7) .
C32A C31A 1.381(9) .
C31A C30A 1.356(12) .
C30A C27A 1.546(13) .
N2A Co1 2.068(4) 1_554
C26C C25C 1.378(12) .
C26C C27C 1.419(13) .
C25C N1C 1.341(15) .
C32C N2C 1.26(2) .
C32C C31C 1.41(2) .
C31C C30C 1.54(3) .
C29C N1C 1.30(3) .
C29C C28C 1.37(3) .
C33C C34C 1.44(2) .
C33C N2C 1.47(2) .
C34C C30C 1.20(4) .
C28C C27C 1.509(18) .
N2C Co1 2.091(18) 1_554
C30C C27C 1.55(4) .

loop_
_platon_squeeze_void_nr
_platon_squeeze_void_average_x
_platon_squeeze_void_average_y
_platon_squeeze_void_average_z
_platon_squeeze_void_volume
_platon_squeeze_void_count_electrons
_platon_squeeze_void_content
1 -0.073 -0.003 0.026 889 252 ' '
